data_1515693
loop_
_publ_author_name
'Kawarada, Hikaru'
'Yoshikawa, Yutaka'
'Yasui, Hiroyuki'
'Kuwahara, Shunsuke'
'Habata, Yoichi'
'Saito, Ryota'

_publ_section_title
;
 Synthesis and in vitro insulin-mimetic activities of zinc(ii) complexes
 of ethyl 2,5-dihydro-4-hydroxy-5-oxo-1H-pyrrole-3-carboxylates.
;
_journal_issue 7
_journal_name_full 'Metallomics : integrated biometal science'
_journal_page_first 675
_journal_page_last 679
_journal_paper_doi 10.1039/c1mt00009h
_journal_volume 3
_journal_year 2011
_chemical_formula_sum 'C28 H36 N2 O12 Zn'
_chemical_formula_weight 657.96
_chemical_name_systematic
;
?
;
_space_group_IT_number 61
_symmetry_cell_setting orthorhombic
_symmetry_space_group_name_Hall '-P 2ac 2ab'
_symmetry_space_group_name_H-M 'P b c a'
_atom_sites_solution_hydrogens geom
_atom_sites_solution_primary direct
_atom_sites_solution_secondary difmap
_audit_creation_method SHELXL-97
_cell_angle_alpha 90.00
_cell_angle_beta 90.00
_cell_angle_gamma 90.00
_cell_formula_units_Z 4
_cell_length_a 11.8469(7)
_cell_length_b 8.7118(5)
_cell_length_c 28.9529(17)
_cell_measurement_temperature 100
_cell_volume 2988.2(3)
_computing_cell_refinement 'Bruker SMART'
_computing_data_collection 'Bruker SMART'
_computing_data_reduction 'Bruker SAINT'
_computing_molecular_graphics 'Bruker SHELXTL'
_computing_publication_material 'Bruker SHELXTL'
_computing_structure_refinement 'SHELXL-97 (Sheldrick, 1997)'
_computing_structure_solution 'SHELXS-97 (Sheldrick, 1990)'
_diffrn_ambient_temperature 100
_diffrn_detector_area_resol_mean 8.366
_diffrn_measured_fraction_theta_full 0.999
_diffrn_measured_fraction_theta_max 0.999
_diffrn_measurement_device_type 'CCD area detector'
_diffrn_measurement_method 'phi and omega scans'
_diffrn_radiation_monochromator graphite
_diffrn_radiation_source 'fine-focus sealed tube'
_diffrn_radiation_type MoK\a
_diffrn_radiation_wavelength 0.71073
_diffrn_reflns_av_R_equivalents 0.0393
_diffrn_reflns_av_sigmaI/netI 0.0302
_diffrn_reflns_limit_h_max 15
_diffrn_reflns_limit_h_min -11
_diffrn_reflns_limit_k_max 9
_diffrn_reflns_limit_k_min -11
_diffrn_reflns_limit_l_max 38
_diffrn_reflns_limit_l_min -32
_diffrn_reflns_number 21051
_diffrn_reflns_theta_full 28.30
_diffrn_reflns_theta_max 28.30
_diffrn_reflns_theta_min 1.41
_exptl_absorpt_coefficient_mu 0.888
_exptl_absorpt_correction_T_max 0.9048
_exptl_absorpt_correction_T_min 0.7974
_exptl_absorpt_correction_type empirical
_exptl_absorpt_process_details 'SADABS, Sheldrick, 1996'
_exptl_crystal_colour colorless
_exptl_crystal_density_diffrn 1.463
_exptl_crystal_density_method 'not measured'
_exptl_crystal_description block
_exptl_crystal_F_000 1376
_exptl_crystal_size_max 0.27
_exptl_crystal_size_mid 0.17
_exptl_crystal_size_min 0.12
_refine_diff_density_max 0.533
_refine_diff_density_min -0.416
_refine_diff_density_rms 0.130
_refine_ls_extinction_method none
_refine_ls_goodness_of_fit_ref 1.087
_refine_ls_hydrogen_treatment mixed
_refine_ls_matrix_type full
_refine_ls_number_parameters 213
_refine_ls_number_reflns 3713
_refine_ls_number_restraints 0
_refine_ls_restrained_S_all 1.087
_refine_ls_R_factor_all 0.0483
_refine_ls_R_factor_gt 0.0333
_refine_ls_shift/su_max 0.001
_refine_ls_shift/su_mean 0.000
_refine_ls_structure_factor_coef Fsqd
_refine_ls_weighting_details 'calc w=1/[\s^2^(Fo^2^)+(0.0626P)^2^+0.1653P] where P=(Fo^2^+2Fc^2^)/3'
_refine_ls_weighting_scheme calc
_refine_ls_wR_factor_gt 0.0889
_refine_ls_wR_factor_ref 0.1041
_reflns_number_gt 2920
_reflns_number_total 3713
_reflns_threshold_expression >2sigma(I)
_cod_data_source_file c1mt00009h.txt
_cod_data_source_block pbca
_cod_depositor_comments
;
The following automatic conversions were performed:

'_symmetry_cell_setting' value 'Orthorhombic' changed to
'orthorhombic' according to
/usr/data/users/saulius/automatic-downloads/retrospective/RSC/lib/dictionaries/cif_core.dic
dictionary named 'cif_core.dic' version 2.4.2 from 2011-04-26.

Automatic conversion script
Id: cif_fix_values 2281 2013-09-26 08:29:07Z andrius 
;
_cod_original_sg_symbol_H-M Pbca
_cod_database_code 1515693

loop_
_symmetry_equiv_pos_as_xyz
'x, y, z'
'-x+1/2, -y, z+1/2'
'-x, y+1/2, -z+1/2'
'x+1/2, -y+1/2, -z'
'-x, -y, -z'
'x-1/2, y, -z-1/2'
'x, -y-1/2, z-1/2'
'-x-1/2, y-1/2, z'

loop_
_atom_site_label
_atom_site_type_symbol
_atom_site_fract_x
_atom_site_fract_y
_atom_site_fract_z
_atom_site_U_iso_or_equiv
_atom_site_adp_type
_atom_site_occupancy
_atom_site_symmetry_multiplicity
_atom_site_calc_flag
_atom_site_refinement_flags
C1 C 0.18174(14) 0.35409(19) 0.65187(6) 0.0244(4) Uani 1 1 d .
H1A H 0.1189 0.3860 0.6315 0.029 Uiso 1 1 calc R
H1B H 0.2144 0.4479 0.6658 0.029 Uiso 1 1 calc R
C2 C 0.13550(14) 0.25288(19) 0.68993(6) 0.0224(3) Uani 1 1 d .
C3 C 0.03854(16) 0.1667(2) 0.68257(6) 0.0286(4) Uani 1 1 d .
H3 H 0.0008 0.1720 0.6537 0.034 Uiso 1 1 calc R
C4 C -0.00357(16) 0.0727(3) 0.71731(8) 0.0371(5) Uani 1 1 d .
H4 H -0.0695 0.0132 0.7120 0.045 Uiso 1 1 calc R
C5 C 0.0498(2) 0.0654(2) 0.75930(7) 0.0431(5) Uani 1 1 d .
H5 H 0.0209 0.0012 0.7830 0.052 Uiso 1 1 calc R
C6 C 0.1459(2) 0.1516(3) 0.76699(7) 0.0467(6) Uani 1 1 d .
H6 H 0.1826 0.1470 0.7961 0.056 Uiso 1 1 calc R
C7 C 0.18911(17) 0.2447(2) 0.73252(6) 0.0338(4) Uani 1 1 d .
H7 H 0.2555 0.3031 0.7380 0.041 Uiso 1 1 calc R
C8 C 0.38876(13) 0.30482(19) 0.62980(5) 0.0218(3) Uani 1 1 d .
H8A H 0.4148 0.2720 0.6608 0.026 Uiso 1 1 calc R
H8B H 0.4078 0.4144 0.6252 0.026 Uiso 1 1 calc R
C9 C 0.43912(13) 0.20668(18) 0.59252(5) 0.0194(3) Uani 1 1 d .
C10 C 0.35547(13) 0.13245(18) 0.56855(5) 0.0186(3) Uani 1 1 d .
C11 C 0.24467(13) 0.18150(19) 0.58922(5) 0.0191(3) Uani 1 1 d .
C12 C 0.55621(13) 0.20561(18) 0.58041(5) 0.0201(3) Uani 1 1 d .
C13 C 0.73804(13) 0.3105(2) 0.59487(6) 0.0251(4) Uani 1 1 d .
H13A H 0.7438 0.3682 0.5655 0.030 Uiso 1 1 calc R
H13B H 0.7741 0.2089 0.5907 0.030 Uiso 1 1 calc R
C14 C 0.79443(15) 0.3976(2) 0.63340(6) 0.0318(4) Uani 1 1 d .
H14A H 0.7550 0.4951 0.6383 0.048 Uiso 1 1 calc R
H14B H 0.8732 0.4180 0.6251 0.048 Uiso 1 1 calc R
H14C H 0.7918 0.3365 0.6618 0.048 Uiso 1 1 calc R
N1 N 0.26824(11) 0.27808(16) 0.62402(5) 0.0213(3) Uani 1 1 d .
O1 O 0.59757(9) 0.13411(14) 0.54751(4) 0.0230(3) Uani 1 1 d .
O2 O 0.35679(9) 0.03882(14) 0.53482(4) 0.0224(3) Uani 1 1 d .
O4 O 0.14944(9) 0.14061(14) 0.57656(4) 0.0232(3) Uani 1 1 d .
O5 O 0.62020(9) 0.29233(14) 0.60826(4) 0.0243(3) Uani 1 1 d .
O1S O 0.46962(11) 0.19859(15) 0.45964(4) 0.0245(3) Uani 1 1 d .
Zn1 Zn 0.5000 0.0000 0.5000 0.01935(10) Uani 1 2 d S
O2S O 0.34849(15) 0.4325(2) 0.49543(5) 0.0371(4) Uani 1 1 d .
H2X H 0.433(2) 0.271(3) 0.4729(8) 0.041(6) Uiso 1 1 d .
H1X H 0.527(2) 0.239(3) 0.4503(8) 0.041(7) Uiso 1 1 d .
H3X H 0.366(3) 0.492(4) 0.5155(12) 0.075(12) Uiso 1 1 d .
H4X H 0.291(3) 0.425(5) 0.4974(10) 0.074(12) Uiso 1 1 d .

loop_
_atom_site_aniso_label
_atom_site_aniso_U_11
_atom_site_aniso_U_22
_atom_site_aniso_U_33
_atom_site_aniso_U_23
_atom_site_aniso_U_13
_atom_site_aniso_U_12
C1 0.0278(9) 0.0215(8) 0.0240(8) 0.0006(6) 0.0076(7) 0.0059(7)
C2 0.0264(8) 0.0188(8) 0.0221(8) -0.0008(6) 0.0066(7) 0.0042(6)
C3 0.0269(8) 0.0321(10) 0.0269(9) -0.0023(7) 0.0045(7) 0.0032(7)
C4 0.0349(11) 0.0335(11) 0.0429(12) -0.0033(9) 0.0133(8) -0.0071(8)
C5 0.0591(14) 0.0355(12) 0.0346(11) 0.0087(8) 0.0153(10) -0.0080(10)
C6 0.0663(15) 0.0480(14) 0.0258(10) 0.0102(9) -0.0035(10) -0.0120(11)
C7 0.0410(11) 0.0319(10) 0.0284(9) 0.0024(7) -0.0018(8) -0.0083(8)
C8 0.0218(8) 0.0250(8) 0.0187(8) -0.0017(6) 0.0000(6) -0.0001(6)
C9 0.0188(8) 0.0215(8) 0.0178(7) -0.0008(6) 0.0006(6) 0.0006(6)
C10 0.0187(7) 0.0194(8) 0.0179(7) 0.0030(5) 0.0012(6) 0.0007(6)
C11 0.0206(7) 0.0195(8) 0.0172(7) 0.0046(6) 0.0020(6) 0.0023(6)
C12 0.0207(8) 0.0201(8) 0.0194(7) 0.0011(6) -0.0019(6) -0.0013(6)
C13 0.0195(8) 0.0316(9) 0.0241(8) -0.0012(7) -0.0001(6) -0.0059(7)
C14 0.0298(9) 0.0391(11) 0.0264(9) 0.0005(7) -0.0060(8) -0.0120(8)
N1 0.0215(7) 0.0225(7) 0.0199(7) -0.0014(5) 0.0041(5) 0.0019(5)
O1 0.0186(5) 0.0273(6) 0.0232(6) -0.0061(5) 0.0017(4) -0.0024(5)
O2 0.0184(5) 0.0267(6) 0.0221(6) -0.0061(5) 0.0020(4) -0.0017(5)
O4 0.0175(5) 0.0272(6) 0.0249(6) 0.0021(5) -0.0003(5) 0.0007(5)
O5 0.0193(6) 0.0306(7) 0.0230(6) -0.0064(5) 0.0000(5) -0.0054(5)
O1S 0.0191(6) 0.0257(7) 0.0288(6) 0.0007(5) 0.0040(5) 0.0000(5)
Zn1 0.01624(16) 0.02214(17) 0.01966(16) -0.00407(9) 0.00247(9) -0.00089(9)
O2S 0.0297(8) 0.0422(10) 0.0394(9) -0.0078(7) 0.0024(7) 0.0118(7)

loop_
_atom_type_symbol
_atom_type_description
_atom_type_scat_dispersion_real
_atom_type_scat_dispersion_imag
_atom_type_scat_source
C C 0.0033 0.0016 'International Tables Vol C Tables 4.2.6.8 and 6.1.1.4'
H H 0.0000 0.0000 'International Tables Vol C Tables 4.2.6.8 and 6.1.1.4'
N N 0.0061 0.0033 'International Tables Vol C Tables 4.2.6.8 and 6.1.1.4'
O O 0.0106 0.0060 'International Tables Vol C Tables 4.2.6.8 and 6.1.1.4'
Zn Zn 0.2839 1.4301 'International Tables Vol C Tables 4.2.6.8 and 6.1.1.4'

loop_
_geom_angle_atom_site_label_1
_geom_angle_atom_site_label_2
_geom_angle_atom_site_label_3
_geom_angle
_geom_angle_site_symmetry_1
_geom_angle_site_symmetry_3
N1 C1 C2 113.03(13) . .
N1 C1 H1A 109.0 . .
C2 C1 H1A 109.0 . .
N1 C1 H1B 109.0 . .
C2 C1 H1B 109.0 . .
H1A C1 H1B 107.8 . .
C7 C2 C3 119.13(16) . .
C7 C2 C1 120.70(16) . .
C3 C2 C1 120.17(15) . .
C2 C3 C4 120.30(17) . .
C2 C3 H3 119.9 . .
C4 C3 H3 119.9 . .
C5 C4 C3 120.19(18) . .
C5 C4 H4 119.9 . .
C3 C4 H4 119.9 . .
C4 C5 C6 119.85(18) . .
C4 C5 H5 120.1 . .
C6 C5 H5 120.1 . .
C5 C6 C7 120.46(19) . .
C5 C6 H6 119.8 . .
C7 C6 H6 119.8 . .
C6 C7 C2 120.07(18) . .
C6 C7 H7 120.0 . .
C2 C7 H7 120.0 . .
N1 C8 C9 102.48(12) . .
N1 C8 H8A 111.3 . .
C9 C8 H8A 111.3 . .
N1 C8 H8B 111.3 . .
C9 C8 H8B 111.3 . .
H8A C8 H8B 109.2 . .
C10 C9 C12 124.98(14) . .
C10 C9 C8 110.20(13) . .
C12 C9 C8 124.43(14) . .
O2 C10 C9 132.96(15) . .
O2 C10 C11 119.87(14) . .
C9 C10 C11 107.16(13) . .
O4 C11 N1 126.30(14) . .
O4 C11 C10 126.53(14) . .
N1 C11 C10 107.17(13) . .
O1 C12 O5 121.48(14) . .
O1 C12 C9 125.10(14) . .
O5 C12 C9 113.41(13) . .
O5 C13 C14 106.42(14) . .
O5 C13 H13A 110.4 . .
C14 C13 H13A 110.4 . .
O5 C13 H13B 110.4 . .
C14 C13 H13B 110.4 . .
H13A C13 H13B 108.6 . .
C13 C14 H14A 109.5 . .
C13 C14 H14B 109.5 . .
H14A C14 H14B 109.5 . .
C13 C14 H14C 109.5 . .
H14A C14 H14C 109.5 . .
H14B C14 H14C 109.5 . .
C11 N1 C8 112.98(13) . .
C11 N1 C1 123.51(14) . .
C8 N1 C1 123.45(14) . .
C12 O1 Zn1 123.65(10) . .
C10 O2 Zn1 120.34(10) . .
C12 O5 C13 116.30(12) . .
Zn1 O1S H2X 116.1(15) . .
Zn1 O1S H1X 113.1(17) . .
H2X O1S H1X 105(2) . .
O2 Zn1 O2 180.00(6) . 5_656
O2 Zn1 O1S 90.24(5) . 5_656
O2 Zn1 O1S 89.76(5) 5_656 5_656
O2 Zn1 O1S 89.76(5) . .
O2 Zn1 O1S 90.24(5) 5_656 .
O1S Zn1 O1S 180.00(6) 5_656 .
O2 Zn1 O1 92.40(4) . .
O2 Zn1 O1 87.60(4) 5_656 .
O1S Zn1 O1 89.98(5) 5_656 .
O1S Zn1 O1 90.02(5) . .
O2 Zn1 O1 87.60(4) . 5_656
O2 Zn1 O1 92.40(4) 5_656 5_656
O1S Zn1 O1 90.02(5) 5_656 5_656
O1S Zn1 O1 89.98(5) . 5_656
O1 Zn1 O1 180.0 . 5_656
H3X O2S H4X 105(4) . .

loop_
_geom_bond_atom_site_label_1
_geom_bond_atom_site_label_2
_geom_bond_distance
_geom_bond_site_symmetry_2
C1 N1 1.462(2) .
C1 C2 1.514(2) .
C1 H1A 0.9900 .
C1 H1B 0.9900 .
C2 C7 1.389(2) .
C2 C3 1.389(3) .
C3 C4 1.390(3) .
C3 H3 0.9500 .
C4 C5 1.372(3) .
C4 H4 0.9500 .
C5 C6 1.382(3) .
C5 H5 0.9500 .
C6 C7 1.384(3) .
C6 H6 0.9500 .
C7 H7 0.9500 .
C8 N1 1.456(2) .
C8 C9 1.501(2) .
C8 H8A 0.9900 .
C8 H8B 0.9900 .
C9 C10 1.372(2) .
C9 C12 1.431(2) .
C10 O2 1.2726(19) .
C10 C11 1.505(2) .
C11 O4 1.2386(19) .
C11 N1 1.342(2) .
C12 O1 1.2392(19) .
C12 O5 1.3400(19) .
C13 O5 1.4574(19) .
C13 C14 1.506(2) .
C13 H13A 0.9900 .
C13 H13B 0.9900 .
C14 H14A 0.9800 .
C14 H14B 0.9800 .
C14 H14C 0.9800 .
O1 Zn1 2.1431(11) .
O2 Zn1 2.0022(11) .
O1S Zn1 2.1185(13) .
O1S H2X 0.86(3) .
O1S H1X 0.81(2) .
Zn1 O2 2.0022(11) 5_656
Zn1 O1S 2.1185(13) 5_656
Zn1 O1 2.1431(11) 5_656
O2S H3X 0.80(3) .
O2S H4X 0.69(4) .
